data_4071053
loop_
_publ_author_name
'Schr\"oder, Kai'
'Haase, Detlev'
'Saak, Wolfgang'
'Beckhaus, Ruediger'
'Kretschmer, Winfried P.'
'L\"utzen, Arne'

_publ_section_title
;
 Tetrabenzo[a,c,g,i]fluorenyltitanium(III) and -(IV) Complexes: Syntheses,
 Reactions, and Catalytic Application
;
_journal_issue 8
_journal_name_full Organometallics
_journal_page_first 1859
_journal_paper_doi 10.1021/om7012293
_journal_volume 27
_journal_year 2008
_chemical_formula_sum 'C29.5 H18 Cl4 Ti'
_chemical_formula_weight 562.14
_chemical_name_systematic
; 
 ? 
;
_space_group_IT_number 14
_symmetry_cell_setting monoclinic
_symmetry_space_group_name_Hall '-P 2yn'
_symmetry_space_group_name_H-M 'P 1 21/n 1'
_atom_sites_solution_hydrogens geom
_atom_sites_solution_primary direct
_atom_sites_solution_secondary difmap
_audit_creation_method SHELXL-97
_cell_angle_alpha 90.00
_cell_angle_beta 110.549(8)
_cell_angle_gamma 90.00
_cell_formula_units_Z 4
_cell_length_a 10.5761(6)
_cell_length_b 18.6258(10)
_cell_length_c 12.9464(10)
_cell_measurement_temperature 153(2)
_cell_volume 2388.0(3)
_computing_cell_refinement 'IPDS (Stoe, 1999)'
_computing_data_collection 'IPDS (Stoe, 1999)'
_computing_data_reduction 'XRED (Stoe, 1997)'
_computing_molecular_graphics 'Ortep-3 for Windows (Farrugia, 1997)'
_computing_publication_material 'SHELX-97 (Sheldrick, 1997)'
_computing_structure_refinement 'SHELXL-97 (Sheldrick, 1997)'
_computing_structure_solution 'SHELXS-97 (Sheldrick, 1990)'
_diffrn_ambient_temperature 153(2)
_diffrn_measured_fraction_theta_full 0.936
_diffrn_measured_fraction_theta_max 0.936
_diffrn_measurement_device_type 'Stoe IPDS'
_diffrn_radiation_monochromator graphite
_diffrn_radiation_source 'fine-focus sealed tube'
_diffrn_radiation_type MoK\a
_diffrn_radiation_wavelength 0.71073
_diffrn_reflns_av_R_equivalents 0.1049
_diffrn_reflns_av_sigmaI/netI 0.1129
_diffrn_reflns_limit_h_max 11
_diffrn_reflns_limit_h_min -11
_diffrn_reflns_limit_k_max 22
_diffrn_reflns_limit_k_min -22
_diffrn_reflns_limit_l_max 15
_diffrn_reflns_limit_l_min -15
_diffrn_reflns_number 22619
_diffrn_reflns_theta_full 26.01
_diffrn_reflns_theta_max 26.01
_diffrn_reflns_theta_min 2.15
_exptl_absorpt_coefficient_mu 0.825
_exptl_absorpt_correction_T_max 0.9757
_exptl_absorpt_correction_T_min 0.5960
_exptl_absorpt_correction_type numerical
_exptl_crystal_colour violet
_exptl_crystal_density_diffrn 1.564
_exptl_crystal_density_method 'not measured'
_exptl_crystal_description needle
_exptl_crystal_F_000 1140
_exptl_crystal_size_max 0.70
_exptl_crystal_size_mid 0.10
_exptl_crystal_size_min 0.03
_refine_diff_density_max 0.488
_refine_diff_density_min -0.454
_refine_diff_density_rms 0.066
_refine_ls_extinction_method none
_refine_ls_goodness_of_fit_ref 0.794
_refine_ls_hydrogen_treatment constr
_refine_ls_matrix_type full
_refine_ls_number_parameters 310
_refine_ls_number_reflns 4384
_refine_ls_number_restraints 0
_refine_ls_restrained_S_all 0.794
_refine_ls_R_factor_all 0.0908
_refine_ls_R_factor_gt 0.0388
_refine_ls_shift/su_max 0.000
_refine_ls_shift/su_mean 0.000
_refine_ls_structure_factor_coef Fsqd
_refine_ls_weighting_details 'calc w=1/[\s^2^(Fo^2^)+(0.0210P)^2^+0.0000P] where P=(Fo^2^+2Fc^2^)/3'
_refine_ls_weighting_scheme calc
_refine_ls_wR_factor_gt 0.0618
_refine_ls_wR_factor_ref 0.0712
_reflns_number_gt 2477
_reflns_number_total 4384
_reflns_threshold_expression >2sigma(I)
_cod_data_source_file om7012293-file002.cif
_cod_data_source_block DCP211
_cod_original_sg_symbol_H-M P21/n
_cod_original_formula_sum 'C29.50 H18 Cl4 Ti'
_cod_database_code 4071053

loop_
_symmetry_equiv_pos_as_xyz
'x, y, z'
'-x+1/2, y+1/2, -z+1/2'
'-x, -y, -z'
'x-1/2, -y-1/2, z-1/2'

loop_
_atom_site_label
_atom_site_type_symbol
_atom_site_fract_x
_atom_site_fract_y
_atom_site_fract_z
_atom_site_U_iso_or_equiv
_atom_site_adp_type
_atom_site_occupancy
_atom_site_symmetry_multiplicity
_atom_site_calc_flag
_atom_site_refinement_flags
_atom_site_disorder_assembly
_atom_site_disorder_group
Ti1 Ti 0.54529(7) 0.21931(3) 0.60853(5) 0.01883(15) Uani 1 1 d . . .
Cl1 Cl 0.60518(12) 0.28915(5) 0.49348(8) 0.0409(3) Uani 1 1 d . . .
Cl2 Cl 0.43105(10) 0.29358(4) 0.67715(8) 0.0349(2) Uani 1 1 d . . .
Cl3 Cl 0.74462(10) 0.19907(4) 0.74406(7) 0.0289(2) Uani 1 1 d . . .
C1 C 0.3858(3) 0.16304(15) 0.4605(3) 0.0171(7) Uani 1 1 d . . .
H1 H 0.3431 0.1920 0.3974 0.021 Uiso 1 1 calc R . .
C2 C 0.5062(4) 0.12350(14) 0.4819(2) 0.0156(7) Uani 1 1 d . . .
C3 C 0.5407(3) 0.08983(13) 0.5876(2) 0.0147(7) Uani 1 1 d . . .
C4 C 0.4405(3) 0.11202(14) 0.6340(3) 0.0152(7) Uani 1 1 d . . .
C5 C 0.3396(3) 0.15191(14) 0.5501(3) 0.0158(7) Uani 1 1 d . . .
C6 C 0.5857(4) 0.11484(15) 0.4117(3) 0.0192(7) Uani 1 1 d . . .
C7 C 0.5509(4) 0.14973(16) 0.3090(3) 0.0255(9) Uani 1 1 d . . .
H7 H 0.4760 0.1816 0.2863 0.031 Uiso 1 1 calc R . .
C8 C 0.6236(4) 0.13822(17) 0.2418(3) 0.0291(9) Uani 1 1 d . . .
H8 H 0.6010 0.1631 0.1737 0.035 Uiso 1 1 calc R . .
C9 C 0.7302(4) 0.09026(17) 0.2732(3) 0.0294(9) Uani 1 1 d . . .
H9 H 0.7781 0.0806 0.2249 0.035 Uiso 1 1 calc R . .
C10 C 0.7674(4) 0.05630(17) 0.3744(3) 0.0267(8) Uani 1 1 d . . .
H10 H 0.8413 0.0238 0.3950 0.032 Uiso 1 1 calc R . .
C11 C 0.6980(3) 0.06889(15) 0.4476(3) 0.0180(7) Uani 1 1 d . . .
C12 C 0.7338(3) 0.03238(14) 0.5550(3) 0.0178(8) Uani 1 1 d . . .
C13 C 0.8459(4) -0.01297(17) 0.5911(3) 0.0271(8) Uani 1 1 d . . .
H13 H 0.9049 -0.0155 0.5502 0.033 Uiso 1 1 calc R . .
C14 C 0.8730(4) -0.05422(18) 0.6851(3) 0.0337(10) Uani 1 1 d . . .
H14 H 0.9517 -0.0833 0.7097 0.040 Uiso 1 1 calc R . .
C15 C 0.7855(4) -0.05324(17) 0.7432(3) 0.0309(10) Uani 1 1 d . . .
H15 H 0.8006 -0.0842 0.8047 0.037 Uiso 1 1 calc R . .
C16 C 0.6765(4) -0.00727(15) 0.7120(3) 0.0236(8) Uani 1 1 d . . .
H16 H 0.6166 -0.0067 0.7521 0.028 Uiso 1 1 calc R . .
C17 C 0.6533(4) 0.03889(14) 0.6212(3) 0.0187(8) Uani 1 1 d . . .
C18 C 0.4257(4) 0.10536(14) 0.7418(2) 0.0177(8) Uani 1 1 d . . .
C19 C 0.5357(4) 0.09038(15) 0.8397(3) 0.0229(8) Uani 1 1 d . . .
H19 H 0.6235 0.0849 0.8364 0.027 Uiso 1 1 calc R . .
C20 C 0.5178(4) 0.08368(17) 0.9396(3) 0.0307(10) Uani 1 1 d . . .
H20 H 0.5924 0.0733 1.0047 0.037 Uiso 1 1 calc R . .
C21 C 0.3895(5) 0.09232(18) 0.9441(3) 0.0354(10) Uani 1 1 d . . .
H21 H 0.3756 0.0853 1.0120 0.043 Uiso 1 1 calc R . .
C22 C 0.2824(4) 0.11093(16) 0.8516(3) 0.0288(9) Uani 1 1 d . . .
H22 H 0.1958 0.1176 0.8568 0.035 Uiso 1 1 calc R . .
C23 C 0.2989(4) 0.12032(15) 0.7493(3) 0.0199(8) Uani 1 1 d . . .
C24 C 0.1867(4) 0.14976(15) 0.6545(3) 0.0193(8) Uani 1 1 d . . .
C25 C 0.0572(4) 0.16154(17) 0.6568(3) 0.0304(9) Uani 1 1 d . . .
H25 H 0.0363 0.1466 0.7192 0.036 Uiso 1 1 calc R . .
C26 C -0.0409(4) 0.19460(17) 0.5695(3) 0.0317(9) Uani 1 1 d . . .
H26 H -0.1287 0.2012 0.5722 0.038 Uiso 1 1 calc R . .
C27 C -0.0138(4) 0.21825(18) 0.4785(3) 0.0291(8) Uani 1 1 d . . .
H27 H -0.0813 0.2424 0.4203 0.035 Uiso 1 1 calc R . .
C28 C 0.1121(4) 0.20655(16) 0.4731(3) 0.0244(8) Uani 1 1 d . . .
H28 H 0.1311 0.2223 0.4103 0.029 Uiso 1 1 calc R . .
C29 C 0.2133(4) 0.17149(15) 0.5597(3) 0.0199(8) Uani 1 1 d . . .
Cl4 Cl 0.1271(3) -0.00580(13) -0.0309(2) 0.0452(6) Uiso 0.50 1 d P A -1
Cl5 Cl -0.1071(3) 0.03317(17) 0.0212(3) 0.0671(9) Uiso 0.50 1 d P A -1
C30 C 0.0146(10) -0.0370(4) 0.0323(8) 0.052(2) Uiso 0.50 1 d P A -1
H30A H 0.0644 -0.0485 0.1108 0.062 Uiso 0.50 1 calc PR A -1
H30B H -0.0317 -0.0811 -0.0051 0.062 Uiso 0.50 1 calc PR A -1

loop_
_atom_site_aniso_label
_atom_site_aniso_U_11
_atom_site_aniso_U_22
_atom_site_aniso_U_33
_atom_site_aniso_U_23
_atom_site_aniso_U_13
_atom_site_aniso_U_12
Ti1 0.0220(4) 0.0151(3) 0.0206(3) -0.0026(2) 0.0090(3) -0.0019(2)
Cl1 0.0585(7) 0.0288(5) 0.0428(6) 0.0046(4) 0.0271(5) -0.0125(4)
Cl2 0.0341(6) 0.0263(4) 0.0463(6) -0.0176(4) 0.0166(5) -0.0013(4)
Cl3 0.0230(5) 0.0310(4) 0.0281(5) -0.0084(4) 0.0033(4) -0.0050(4)
C1 0.019(2) 0.0162(14) 0.0148(17) 0.0021(12) 0.0046(14) 0.0014(13)
C2 0.019(2) 0.0128(13) 0.0140(16) -0.0025(11) 0.0043(14) -0.0016(12)
C3 0.018(2) 0.0110(13) 0.0129(16) -0.0030(11) 0.0027(14) 0.0003(12)
C4 0.018(2) 0.0106(13) 0.0183(17) -0.0022(11) 0.0074(14) -0.0031(12)
C5 0.017(2) 0.0130(13) 0.0168(17) -0.0052(12) 0.0047(14) -0.0042(12)
C6 0.020(2) 0.0188(15) 0.0187(17) -0.0027(12) 0.0071(15) -0.0006(13)
C7 0.033(3) 0.0219(16) 0.024(2) -0.0001(14) 0.0133(17) 0.0032(15)
C8 0.038(3) 0.0298(18) 0.024(2) -0.0033(15) 0.0177(18) -0.0026(16)
C9 0.041(3) 0.0299(17) 0.028(2) -0.0069(15) 0.0250(19) -0.0045(16)
C10 0.025(2) 0.0224(16) 0.036(2) -0.0058(15) 0.0148(17) 0.0007(14)
C11 0.017(2) 0.0166(14) 0.0220(18) -0.0069(12) 0.0088(15) -0.0048(12)
C12 0.012(2) 0.0158(14) 0.0224(18) -0.0065(12) 0.0027(15) -0.0014(12)
C13 0.022(2) 0.0282(17) 0.031(2) -0.0077(15) 0.0083(17) 0.0018(15)
C14 0.031(3) 0.0266(17) 0.033(2) -0.0043(16) -0.0012(19) 0.0148(16)
C15 0.041(3) 0.0208(16) 0.0224(19) -0.0031(15) -0.0002(18) 0.0026(16)
C16 0.032(2) 0.0174(14) 0.0188(18) -0.0059(13) 0.0050(15) 0.0002(15)
C17 0.018(2) 0.0125(14) 0.0206(18) -0.0025(12) 0.0001(15) -0.0001(12)
C18 0.027(2) 0.0122(14) 0.0136(16) -0.0017(11) 0.0063(15) -0.0012(13)
C19 0.029(2) 0.0199(16) 0.0207(18) -0.0012(13) 0.0097(16) 0.0011(14)
C20 0.043(3) 0.0302(18) 0.0179(19) 0.0018(14) 0.0096(18) 0.0065(16)
C21 0.058(3) 0.0343(19) 0.020(2) 0.0008(15) 0.022(2) 0.0028(18)
C22 0.039(3) 0.0258(17) 0.030(2) 0.0004(15) 0.0227(19) 0.0007(16)
C23 0.024(2) 0.0167(14) 0.0220(17) -0.0017(12) 0.0122(15) -0.0040(13)
C24 0.022(2) 0.0167(14) 0.0232(18) -0.0056(13) 0.0132(16) -0.0040(13)
C25 0.030(3) 0.0285(17) 0.040(2) -0.0039(16) 0.0213(19) -0.0060(16)
C26 0.017(2) 0.0328(19) 0.048(2) -0.0074(17) 0.0145(18) -0.0022(15)
C27 0.022(2) 0.0279(17) 0.033(2) -0.0055(16) 0.0041(16) 0.0065(15)
C28 0.022(2) 0.0251(16) 0.0242(18) -0.0020(14) 0.0064(15) 0.0037(14)
C29 0.018(2) 0.0200(15) 0.0226(18) -0.0052(13) 0.0076(15) -0.0023(13)

loop_
_atom_type_symbol
_atom_type_description
_atom_type_scat_dispersion_real
_atom_type_scat_dispersion_imag
_atom_type_scat_source
C C 0.0033 0.0016 'International Tables Vol C Tables 4.2.6.8 and 6.1.1.4'
H H 0.0000 0.0000 'International Tables Vol C Tables 4.2.6.8 and 6.1.1.4'
Cl Cl 0.1484 0.1585 'International Tables Vol C Tables 4.2.6.8 and 6.1.1.4'
Ti Ti 0.2776 0.4457 'International Tables Vol C Tables 4.2.6.8 and 6.1.1.4'

loop_
_geom_angle_atom_site_label_1
_geom_angle_atom_site_label_2
_geom_angle_atom_site_label_3
_geom_angle
Cl2 Ti1 Cl1 103.07(4)
Cl2 Ti1 Cl3 106.57(4)
Cl1 Ti1 Cl3 102.15(5)
Cl2 Ti1 C1 105.85(9)
Cl1 Ti1 C1 90.37(8)
Cl3 Ti1 C1 141.37(8)
Cl2 Ti1 C2 139.73(9)
Cl1 Ti1 C2 89.93(8)
Cl3 Ti1 C2 107.61(9)
C1 Ti1 C2 35.17(11)
Cl2 Ti1 C4 97.09(9)
Cl1 Ti1 C4 147.49(8)
Cl3 Ti1 C4 96.11(8)
C1 Ti1 C4 59.41(11)
C2 Ti1 C4 58.74(11)
Cl2 Ti1 C5 83.76(8)
Cl1 Ti1 C5 122.33(8)
Cl3 Ti1 C5 131.09(8)
C1 Ti1 C5 35.15(11)
C2 Ti1 C5 57.68(12)
C4 Ti1 C5 35.09(11)
Cl2 Ti1 C3 132.28(9)
Cl1 Ti1 C3 120.31(8)
Cl3 Ti1 C3 84.10(8)
C1 Ti1 C3 58.44(10)
C2 Ti1 C3 34.77(10)
C4 Ti1 C3 35.21(11)
C5 Ti1 C3 57.49(11)
C2 C1 C5 107.9(3)
C2 C1 Ti1 74.23(18)
C5 C1 Ti1 75.50(18)
C1 C2 C3 109.0(3)
C1 C2 C6 128.1(3)
C3 C2 C6 122.8(3)
C1 C2 Ti1 70.61(17)
C3 C2 Ti1 75.15(16)
C6 C2 Ti1 121.5(2)
C2 C3 C4 107.0(3)
C2 C3 C17 118.4(3)
C4 C3 C17 134.3(3)
C2 C3 Ti1 70.09(15)
C4 C3 Ti1 70.08(14)
C17 C3 Ti1 129.0(2)
C5 C4 C3 106.9(3)
C5 C4 C18 117.8(3)
C3 C4 C18 135.2(3)
C5 C4 Ti1 73.55(16)
C3 C4 Ti1 74.72(16)
C18 C4 Ti1 114.65(19)
C1 C5 C29 129.1(3)
C1 C5 C4 108.4(3)
C29 C5 C4 122.4(3)
C1 C5 Ti1 69.35(19)
C29 C5 Ti1 127.7(2)
C4 C5 Ti1 71.36(18)
C11 C6 C7 120.3(3)
C11 C6 C2 118.0(3)
C7 C6 C2 121.6(3)
C8 C7 C6 120.7(3)
C7 C8 C9 119.9(3)
C10 C9 C8 120.3(3)
C9 C10 C11 121.3(3)
C6 C11 C10 117.3(3)
C6 C11 C12 120.1(3)
C10 C11 C12 122.4(3)
C13 C12 C17 118.1(3)
C13 C12 C11 120.2(3)
C17 C12 C11 121.6(3)
C14 C13 C12 121.4(4)
C13 C14 C15 120.1(3)
C16 C15 C14 119.9(3)
C15 C16 C17 120.5(4)
C16 C17 C12 119.3(3)
C16 C17 C3 122.0(3)
C12 C17 C3 118.5(3)
C23 C18 C19 118.8(3)
C23 C18 C4 118.2(3)
C19 C18 C4 122.8(3)
C20 C19 C18 121.2(4)
C19 C20 C21 119.2(4)
C22 C21 C20 120.8(4)
C21 C22 C23 121.0(4)
C18 C23 C22 118.5(3)
C18 C23 C24 121.5(3)
C22 C23 C24 119.9(3)
C25 C24 C29 118.0(3)
C25 C24 C23 123.1(3)
C29 C24 C23 118.8(3)
C26 C25 C24 120.8(4)
C27 C26 C25 121.4(4)
C28 C27 C26 119.2(3)
C27 C28 C29 120.7(3)
C28 C29 C24 119.9(3)
C28 C29 C5 121.3(3)
C24 C29 C5 118.6(3)
Cl4 C30 Cl5 107.6(5)

loop_
_geom_bond_atom_site_label_1
_geom_bond_atom_site_label_2
_geom_bond_distance
Ti1 Cl2 2.2173(11)
Ti1 Cl1 2.2303(11)
Ti1 Cl3 2.2512(11)
Ti1 C1 2.312(3)
Ti1 C2 2.359(3)
Ti1 C4 2.364(3)
Ti1 C5 2.392(3)
Ti1 C3 2.425(3)
C1 C2 1.412(5)
C1 C5 1.423(5)
C2 C3 1.431(4)
C2 C6 1.448(5)
C3 C4 1.450(5)
C3 C17 1.464(4)
C4 C5 1.434(4)
C4 C18 1.464(4)
C5 C29 1.432(5)
C6 C11 1.404(5)
C6 C7 1.407(5)
C7 C8 1.365(5)
C8 C9 1.383(5)
C9 C10 1.382(5)
C10 C11 1.407(5)
C11 C12 1.473(4)
C12 C13 1.396(5)
C12 C17 1.410(5)
C13 C14 1.381(5)
C14 C15 1.383(6)
C15 C16 1.378(5)
C16 C17 1.406(4)
C18 C23 1.405(5)
C18 C19 1.415(5)
C19 C20 1.377(5)
C20 C21 1.388(6)
C21 C22 1.373(5)
C22 C23 1.406(5)
C23 C24 1.481(5)
C24 C25 1.398(5)
C24 C29 1.411(5)
C25 C26 1.382(5)
C26 C27 1.378(5)
C27 C28 1.375(5)
C28 C29 1.409(4)
Cl4 C30 1.762(10)
Cl5 C30 1.805(10)

loop_
_geom_torsion_atom_site_label_1
_geom_torsion_atom_site_label_2
_geom_torsion_atom_site_label_3
_geom_torsion_atom_site_label_4
_geom_torsion
Cl2 Ti1 C1 C2 -166.94(16)
Cl1 Ti1 C1 C2 89.36(17)
Cl3 Ti1 C1 C2 -20.8(3)
C4 Ti1 C1 C2 -78.02(19)
C5 Ti1 C1 C2 -113.8(2)
C3 Ti1 C1 C2 -36.68(17)
Cl2 Ti1 C1 C5 -53.16(18)
Cl1 Ti1 C1 C5 -156.86(17)
Cl3 Ti1 C1 C5 93.0(2)
C2 Ti1 C1 C5 113.8(2)
C4 Ti1 C1 C5 35.76(17)
C3 Ti1 C1 C5 77.10(19)
C5 C1 C2 C3 -2.7(3)
Ti1 C1 C2 C3 65.9(2)
C5 C1 C2 C6 176.1(3)
Ti1 C1 C2 C6 -115.3(3)
C5 C1 C2 Ti1 -68.6(2)
Cl2 Ti1 C2 C1 19.7(2)
Cl1 Ti1 C2 C1 -90.74(17)
Cl3 Ti1 C2 C1 166.53(16)
C4 Ti1 C2 C1 80.1(2)
C5 Ti1 C2 C1 38.57(18)
C3 Ti1 C2 C1 116.8(3)
Cl2 Ti1 C2 C3 -97.2(2)
Cl1 Ti1 C2 C3 152.5(2)
Cl3 Ti1 C2 C3 49.7(2)
C1 Ti1 C2 C3 -116.8(3)
C4 Ti1 C2 C3 -36.71(19)
C5 Ti1 C2 C3 -78.2(2)
Cl2 Ti1 C2 C6 143.1(2)
Cl1 Ti1 C2 C6 32.8(2)
Cl3 Ti1 C2 C6 -70.0(2)
C1 Ti1 C2 C6 123.5(3)
C4 Ti1 C2 C6 -156.4(3)
C5 Ti1 C2 C6 162.1(3)
C3 Ti1 C2 C6 -119.7(3)
C1 C2 C3 C4 -2.3(3)
C6 C2 C3 C4 178.8(3)
Ti1 C2 C3 C4 60.65(19)
C1 C2 C3 C17 172.7(3)
C6 C2 C3 C17 -6.2(4)
Ti1 C2 C3 C17 -124.4(3)
C1 C2 C3 Ti1 -62.9(2)
C6 C2 C3 Ti1 118.1(3)
Cl2 Ti1 C3 C2 119.91(19)
Cl1 Ti1 C3 C2 -32.4(2)
Cl3 Ti1 C3 C2 -133.0(2)
C1 Ti1 C3 C2 37.1(2)
C4 Ti1 C3 C2 117.6(3)
C5 Ti1 C3 C2 78.8(2)
Cl2 Ti1 C3 C4 2.3(2)
Cl1 Ti1 C3 C4 -149.97(15)
Cl3 Ti1 C3 C4 109.39(17)
C1 Ti1 C3 C4 -80.5(2)
C2 Ti1 C3 C4 -117.6(3)
C5 Ti1 C3 C4 -38.75(17)
Cl2 Ti1 C3 C17 -129.1(3)
Cl1 Ti1 C3 C17 78.6(3)
Cl3 Ti1 C3 C17 -22.1(3)
C1 Ti1 C3 C17 148.1(3)
C2 Ti1 C3 C17 111.0(4)
C4 Ti1 C3 C17 -131.4(4)
C5 Ti1 C3 C17 -170.2(3)
C2 C3 C4 C5 6.4(3)
C17 C3 C4 C5 -167.5(3)
Ti1 C3 C4 C5 67.04(18)
C2 C3 C4 C18 -170.4(3)
C17 C3 C4 C18 15.7(6)
Ti1 C3 C4 C18 -109.8(3)
C2 C3 C4 Ti1 -60.7(2)
C17 C3 C4 Ti1 125.5(3)
Cl2 Ti1 C4 C5 68.42(17)
Cl1 Ti1 C4 C5 -59.8(3)
Cl3 Ti1 C4 C5 176.02(17)
C1 Ti1 C4 C5 -35.83(18)
C2 Ti1 C4 C5 -77.06(19)
C3 Ti1 C4 C5 -113.3(2)
Cl2 Ti1 C4 C3 -178.26(16)
Cl1 Ti1 C4 C3 53.5(2)
Cl3 Ti1 C4 C3 -70.67(16)
C1 Ti1 C4 C3 77.48(19)
C2 Ti1 C4 C3 36.25(17)
C5 Ti1 C4 C3 113.3(2)
Cl2 Ti1 C4 C18 -45.1(2)
Cl1 Ti1 C4 C18 -173.35(17)
Cl3 Ti1 C4 C18 62.5(2)
C1 Ti1 C4 C18 -149.4(3)
C2 Ti1 C4 C18 169.4(3)
C5 Ti1 C4 C18 -113.5(3)
C3 Ti1 C4 C18 133.2(3)
C2 C1 C5 C29 -169.9(3)
Ti1 C1 C5 C29 122.4(3)
C2 C1 C5 C4 6.8(3)
Ti1 C1 C5 C4 -60.9(2)
C2 C1 C5 Ti1 67.7(2)
C3 C4 C5 C1 -8.1(3)
C18 C4 C5 C1 169.3(3)
Ti1 C4 C5 C1 59.7(2)
C3 C4 C5 C29 168.8(3)
C18 C4 C5 C29 -13.8(4)
Ti1 C4 C5 C29 -123.4(3)
C3 C4 C5 Ti1 -67.83(19)
C18 C4 C5 Ti1 109.6(2)
Cl2 Ti1 C5 C1 129.25(17)
Cl1 Ti1 C5 C1 27.7(2)
Cl3 Ti1 C5 C1 -124.19(16)
C2 Ti1 C5 C1 -38.58(17)
C4 Ti1 C5 C1 -118.9(3)
C3 Ti1 C5 C1 -80.04(19)
Cl2 Ti1 C5 C29 5.1(3)
Cl1 Ti1 C5 C29 -96.4(3)
Cl3 Ti1 C5 C29 111.7(3)
C1 Ti1 C5 C29 -124.1(4)
C2 Ti1 C5 C29 -162.7(3)
C4 Ti1 C5 C29 116.9(4)
C3 Ti1 C5 C29 155.8(3)
Cl2 Ti1 C5 C4 -111.82(17)
Cl1 Ti1 C5 C4 146.65(16)
Cl3 Ti1 C5 C4 -5.3(2)
C1 Ti1 C5 C4 118.9(3)
C2 Ti1 C5 C4 80.35(19)
C3 Ti1 C5 C4 38.89(17)
C1 C2 C6 C11 -175.9(3)
C3 C2 C6 C11 2.8(4)
Ti1 C2 C6 C11 94.9(3)
C1 C2 C6 C7 2.5(5)
C3 C2 C6 C7 -178.7(3)
Ti1 C2 C6 C7 -86.6(3)
C11 C6 C7 C8 1.5(5)
C2 C6 C7 C8 -177.0(3)
C6 C7 C8 C9 1.9(5)
C7 C8 C9 C10 -2.9(5)
C8 C9 C10 C11 0.5(5)
C7 C6 C11 C10 -3.7(4)
C2 C6 C11 C10 174.8(3)
C7 C6 C11 C12 -179.9(3)
C2 C6 C11 C12 -1.4(4)
C9 C10 C11 C6 2.8(5)
C9 C10 C11 C12 178.8(3)
C6 C11 C12 C13 -179.6(3)
C10 C11 C12 C13 4.5(5)
C6 C11 C12 C17 3.8(4)
C10 C11 C12 C17 -172.1(3)
C17 C12 C13 C14 4.3(5)
C11 C12 C13 C14 -172.4(3)
C12 C13 C14 C15 2.4(5)
C13 C14 C15 C16 -4.6(5)
C14 C15 C16 C17 0.0(5)
C15 C16 C17 C12 6.8(5)
C15 C16 C17 C3 -178.3(3)
C13 C12 C17 C16 -8.8(4)
C11 C12 C17 C16 167.9(3)
C13 C12 C17 C3 176.1(3)
C11 C12 C17 C3 -7.2(4)
C2 C3 C17 C16 -166.7(3)
C4 C3 C17 C16 6.6(5)
Ti1 C3 C17 C16 106.8(3)
C2 C3 C17 C12 8.3(4)
C4 C3 C17 C12 -178.4(3)
Ti1 C3 C17 C12 -78.2(3)
C5 C4 C18 C23 17.1(4)
C3 C4 C18 C23 -166.3(3)
Ti1 C4 C18 C23 100.8(3)
C5 C4 C18 C19 -157.5(3)
C3 C4 C18 C19 19.1(5)
Ti1 C4 C18 C19 -73.8(3)
C23 C18 C19 C20 6.1(4)
C4 C18 C19 C20 -179.3(3)
C18 C19 C20 C21 -0.5(5)
C19 C20 C21 C22 -3.3(5)
C20 C21 C22 C23 1.3(5)
C19 C18 C23 C22 -7.9(4)
C4 C18 C23 C22 177.2(3)
C19 C18 C23 C24 168.2(3)
C4 C18 C23 C24 -6.7(4)
C21 C22 C23 C18 4.4(5)
C21 C22 C23 C24 -171.8(3)
C18 C23 C24 C25 176.3(3)
C22 C23 C24 C25 -7.6(5)
C18 C23 C24 C29 -8.0(4)
C22 C23 C24 C29 168.1(3)
C29 C24 C25 C26 -1.1(5)
C23 C24 C25 C26 174.6(3)
C24 C25 C26 C27 -1.3(5)
C25 C26 C27 C28 2.2(5)
C26 C27 C28 C29 -0.7(5)
C27 C28 C29 C24 -1.7(4)
C27 C28 C29 C5 173.1(3)
C25 C24 C29 C28 2.6(4)
C23 C24 C29 C28 -173.4(3)
C25 C24 C29 C5 -172.4(3)
C23 C24 C29 C5 11.7(4)
C1 C5 C29 C28 0.5(5)
C4 C5 C29 C28 -175.8(3)
Ti1 C5 C29 C28 93.6(3)
C1 C5 C29 C24 175.3(3)
C4 C5 C29 C24 -0.9(4)
Ti1 C5 C29 C24 -91.6(3)
